data_4065288
loop_
_publ_author_name
'Naziruddin, Abbas Raja'
'Hepp, Alexander'
'Pape, Tania'
'Hahn, F. Ekkehardt'

_publ_section_title
;
 Synthesis of Rhodium(I) Complexes Bearing Bidentate NH,NR-NHC/Phosphine
 Ligands
;
_journal_issue 21
_journal_name_full Organometallics
_journal_page_first 5859
_journal_paper_doi 10.1021/om200689r
_journal_volume 30
_journal_year 2011
_chemical_formula_sum 'C43 H69 Cl N2 P2 Rh'
_chemical_formula_weight 814.30
_chemical_name_systematic
; 
 ? 
;
_space_group_IT_number 2
_symmetry_cell_setting triclinic
_symmetry_space_group_name_Hall '-P 1'
_symmetry_space_group_name_H-M 'P -1'
_atom_sites_solution_hydrogens geom
_atom_sites_solution_primary direct
_atom_sites_solution_secondary difmap
_audit_creation_method SHELXL-97
_cell_angle_alpha 86.6200(10)
_cell_angle_beta 86.9030(10)
_cell_angle_gamma 79.1000(10)
_cell_formula_units_Z 2
_cell_length_a 9.5232(5)
_cell_length_b 10.4892(6)
_cell_length_c 21.0399(12)
_cell_measurement_reflns_used 900
_cell_measurement_temperature 153(2)
_cell_measurement_theta_max 22.5
_cell_measurement_theta_min 1
_cell_volume 2058.2(2)
_computing_cell_refinement 'APEX2(Bruker AXS, 2007)'
_computing_data_collection 'APEX2(Bruker AXS, 2007)'
_computing_data_reduction 'SAINT,SADABS (Bruker AXS, 2007 )'
_computing_molecular_graphics
;
ORTEP3,L.J. Farrugia, J. Appl. Cryst. (1997) 30, 565
;
_computing_structure_refinement
;
SHELXL-97, G. M. Sheldrick, Acta Cryst. (2008) A64, 112-122
;
_computing_structure_solution
;
SHELXS-97 , G. M. Sheldrick, Acta Cryst. (2008) A64, 112-122
;
_diffrn_ambient_temperature 153(2)
_diffrn_detector_area_resol_mean 80
_diffrn_measured_fraction_theta_full 0.999
_diffrn_measured_fraction_theta_max 0.999
_diffrn_measurement_device_type 'CCD area detector'
_diffrn_measurement_method 'Omega and Phi scans'
_diffrn_radiation_monochromator graphite
_diffrn_radiation_source 'rotating anode'
_diffrn_radiation_type MoK\a
_diffrn_radiation_wavelength 0.71073
_diffrn_reflns_av_R_equivalents 0.0568
_diffrn_reflns_av_sigmaI/netI 0.0919
_diffrn_reflns_limit_h_max 12
_diffrn_reflns_limit_h_min -12
_diffrn_reflns_limit_k_max 13
_diffrn_reflns_limit_k_min -13
_diffrn_reflns_limit_l_max 27
_diffrn_reflns_limit_l_min -27
_diffrn_reflns_number 20701
_diffrn_reflns_theta_full 27.50
_diffrn_reflns_theta_max 27.50
_diffrn_reflns_theta_min 0.97
_exptl_absorpt_coefficient_mu 0.589
_exptl_absorpt_correction_T_max 0.9883
_exptl_absorpt_correction_T_min 0.9655
_exptl_absorpt_correction_type multi-scan
_exptl_absorpt_process_details
; 
 Corrections were done with the SADABS program, utilizing the none merged
 raw data obtained from the integration process. Integration and final cell
 refinement were done with SAINT.

 SADABS reports ratio of Tmin/Tmax = 0.787648   

;
_exptl_crystal_colour 'pale yellow-orange'
_exptl_crystal_density_diffrn 1.314
_exptl_crystal_density_method 'not measured'
_exptl_crystal_description 'transparent plates'
_exptl_crystal_F_000 866
_exptl_crystal_size_max 0.06
_exptl_crystal_size_mid 0.04
_exptl_crystal_size_min 0.02
_refine_diff_density_max 1.455
_refine_diff_density_min -0.518
_refine_diff_density_rms 0.110
_refine_ls_extinction_method none
_refine_ls_goodness_of_fit_ref 1.023
_refine_ls_hydrogen_treatment noref
_refine_ls_matrix_type full
_refine_ls_number_parameters 433
_refine_ls_number_reflns 9453
_refine_ls_number_restraints 6
_refine_ls_restrained_S_all 1.022
_refine_ls_R_factor_all 0.0915
_refine_ls_R_factor_gt 0.0545
_refine_ls_shift/su_max 0.001
_refine_ls_shift/su_mean 0.000
_refine_ls_structure_factor_coef Fsqd
_refine_ls_weighting_details 'calc w=1/[\s^2^(Fo^2^)+(0.0653P)^2^+1.2531P] where P=(Fo^2^+2Fc^2^)/3'
_refine_ls_weighting_scheme calc
_refine_ls_wR_factor_gt 0.1247
_refine_ls_wR_factor_ref 0.1419
_reflns_number_gt 6560
_reflns_number_total 9453
_reflns_threshold_expression >2sigma(I)
_cod_data_source_file om200689r_si_001.cif
_cod_data_source_block sad_complex_6
_cod_original_sg_symbol_H-M P-1
_cod_database_code 4065288

loop_
_symmetry_equiv_pos_as_xyz
'x, y, z'
'-x, -y, -z'

loop_
_atom_site_label
_atom_site_type_symbol
_atom_site_fract_x
_atom_site_fract_y
_atom_site_fract_z
_atom_site_U_iso_or_equiv
_atom_site_adp_type
_atom_site_occupancy
_atom_site_symmetry_multiplicity
_atom_site_calc_flag
_atom_site_refinement_flags
Rh1 Rh 0.36233(4) 1.00793(3) 0.276637(16) 0.01928(11) Uani 1 1 d .
Cl1 Cl 0.32983(13) 1.23436(11) 0.30282(6) 0.0303(3) Uani 1 1 d .
P1 P 0.43208(12) 0.79769(11) 0.26797(5) 0.0219(2) Uani 1 1 d .
P2 P 0.21627(11) 1.07200(11) 0.18837(5) 0.0193(2) Uani 1 1 d .
C1 C 0.4845(4) 0.9719(4) 0.3512(2) 0.0211(9) Uani 1 1 d .
N2 N 0.5173(4) 1.0546(4) 0.39259(16) 0.0224(8) Uani 1 1 d .
H2N H 0.4784 1.1376 0.3930 0.027 Uiso 1 1 calc R
N1 N 0.5648(4) 0.8541(3) 0.36838(17) 0.0225(8) Uani 1 1 d .
C2 C 0.6204(4) 0.9923(4) 0.4346(2) 0.0213(9) Uani 1 1 d .
C3 C 0.6515(4) 0.8632(4) 0.4188(2) 0.0215(9) Uani 1 1 d .
C4 C 0.7503(5) 0.7735(5) 0.4509(2) 0.0281(10) Uani 1 1 d .
H4 H 0.7702 0.6851 0.4399 0.034 Uiso 1 1 calc R
C5 C 0.8205(5) 0.8144(5) 0.4997(2) 0.0279(10) Uani 1 1 d .
C6 C 0.7924(5) 0.9468(5) 0.5152(2) 0.0253(10) Uani 1 1 d .
C7 C 0.6905(5) 1.0353(5) 0.4826(2) 0.0254(10) Uani 1 1 d .
H7 H 0.6693 1.1239 0.4931 0.030 Uiso 1 1 calc R
C8 C 0.8710(5) 0.9915(5) 0.5673(2) 0.0338(12) Uani 1 1 d .
H8A H 0.8587 1.0865 0.5642 0.051 Uiso 1 1 calc R
H8B H 0.9731 0.9535 0.5628 0.051 Uiso 1 1 calc R
H8C H 0.8325 0.9636 0.6089 0.051 Uiso 1 1 calc R
C9 C 0.9266(6) 0.7184(5) 0.5369(2) 0.0415(13) Uani 1 1 d .
H9A H 0.9321 0.6314 0.5213 0.062 Uiso 1 1 calc R
H9B H 0.8960 0.7182 0.5822 0.062 Uiso 1 1 calc R
H9C H 1.0210 0.7430 0.5317 0.062 Uiso 1 1 calc R
C10 C 0.5629(5) 0.7425(4) 0.3321(2) 0.0291(10) Uani 1 1 d .
H10A H 0.5323 0.6721 0.3598 0.035 Uiso 1 1 calc R
H10B H 0.6593 0.7095 0.3131 0.035 Uiso 1 1 calc R
C11 C 0.5412(4) 0.7386(4) 0.1961(2) 0.0215(9) Uani 1 1 d .
H11 H 0.4742 0.7485 0.1604 0.026 Uiso 1 1 calc R
C12 C 0.6189(5) 0.5971(4) 0.1986(2) 0.0286(10) Uani 1 1 d .
H12A H 0.5486 0.5394 0.2083 0.034 Uiso 1 1 calc R
H12B H 0.6877 0.5830 0.2331 0.034 Uiso 1 1 calc R
C13 C 0.6990(5) 0.5621(5) 0.1351(2) 0.0339(11) Uani 1 1 d .
H13A H 0.7526 0.4716 0.1387 0.041 Uiso 1 1 calc R
H13B H 0.6291 0.5673 0.1014 0.041 Uiso 1 1 calc R
C14 C 0.8025(5) 0.6533(5) 0.1163(3) 0.0372(12) Uani 1 1 d .
H14A H 0.8792 0.6401 0.1473 0.045 Uiso 1 1 calc R
H14B H 0.8475 0.6320 0.0738 0.045 Uiso 1 1 calc R
C15 C 0.7283(5) 0.7941(5) 0.1145(2) 0.0342(12) Uani 1 1 d .
H15A H 0.6593 0.8101 0.0801 0.041 Uiso 1 1 calc R
H15B H 0.7999 0.8506 0.1051 0.041 Uiso 1 1 calc R
C16 C 0.6495(5) 0.8280(5) 0.1781(2) 0.0291(11) Uani 1 1 d .
H16A H 0.5985 0.9195 0.1753 0.035 Uiso 1 1 calc R
H16B H 0.7197 0.8195 0.2118 0.035 Uiso 1 1 calc R
C17 C 0.3144(5) 0.6756(4) 0.2845(2) 0.0240(9) Uani 1 1 d .
H17 H 0.3774 0.5893 0.2932 0.029 Uiso 1 1 calc R
C18 C 0.2193(5) 0.6613(4) 0.2300(2) 0.0247(10) Uani 1 1 d .
H18A H 0.1594 0.7468 0.2189 0.030 Uiso 1 1 calc R
H18B H 0.2804 0.6329 0.1920 0.030 Uiso 1 1 calc R
C19 C 0.1230(5) 0.5632(5) 0.2480(2) 0.0284(10) Uani 1 1 d .
H19A H 0.1830 0.4763 0.2561 0.034 Uiso 1 1 calc R
H19B H 0.0620 0.5577 0.2120 0.034 Uiso 1 1 calc R
C20 C 0.0282(5) 0.6008(5) 0.3072(2) 0.0374(12) Uani 1 1 d .
H20A H -0.0372 0.6846 0.2984 0.045 Uiso 1 1 calc R
H20B H -0.0304 0.5337 0.3187 0.045 Uiso 1 1 calc R
C21 C 0.1211(6) 0.6131(5) 0.3616(2) 0.0396(13) Uani 1 1 d .
H21A H 0.1793 0.5269 0.3728 0.047 Uiso 1 1 calc R
H21B H 0.0591 0.6417 0.3994 0.047 Uiso 1 1 calc R
C22 C 0.2206(5) 0.7101(5) 0.3451(2) 0.0307(11) Uani 1 1 d .
H22A H 0.2828 0.7112 0.3812 0.037 Uiso 1 1 calc R
H22B H 0.1624 0.7983 0.3388 0.037 Uiso 1 1 calc R
C23 C 0.2171(4) 0.9530(4) 0.12535(19) 0.0190(9) Uani 1 1 d .
H23 H 0.2369 0.8660 0.1486 0.023 Uiso 1 1 calc R
C24 C 0.3424(5) 0.9495(4) 0.0755(2) 0.0238(9) Uani 1 1 d .
H24A H 0.3262 1.0305 0.0481 0.029 Uiso 1 1 calc R
H24B H 0.4323 0.9457 0.0976 0.029 Uiso 1 1 calc R
C25 C 0.3581(5) 0.8330(5) 0.0339(2) 0.0294(11) Uani 1 1 d .
H25A H 0.4368 0.8364 0.0015 0.035 Uiso 1 1 calc R
H25B H 0.3835 0.7519 0.0607 0.035 Uiso 1 1 calc R
C26 C 0.2209(5) 0.8313(5) 0.0008(2) 0.0313(11) Uani 1 1 d .
H26A H 0.2320 0.7515 -0.0233 0.038 Uiso 1 1 calc R
H26B H 0.2011 0.9072 -0.0298 0.038 Uiso 1 1 calc R
C27 C 0.0960(5) 0.8353(5) 0.0494(2) 0.0299(11) Uani 1 1 d .
H27A H 0.1114 0.7546 0.0771 0.036 Uiso 1 1 calc R
H27B H 0.0066 0.8389 0.0268 0.036 Uiso 1 1 calc R
C28 C 0.0794(5) 0.9537(5) 0.0910(2) 0.0272(10) Uani 1 1 d .
H28A H 0.0566 1.0346 0.0639 0.033 Uiso 1 1 calc R
H28B H -0.0008 0.9519 0.1228 0.033 Uiso 1 1 calc R
C29 C 0.2525(4) 1.2255(4) 0.1478(2) 0.0216(9) Uani 1 1 d .
H29 H 0.2266 1.2914 0.1810 0.026 Uiso 1 1 calc R
C30 C 0.4119(5) 1.2238(4) 0.1317(2) 0.0275(10) Uani 1 1 d .
H30A H 0.4680 1.1913 0.1695 0.033 Uiso 1 1 calc R
H30B H 0.4453 1.1642 0.0969 0.033 Uiso 1 1 calc R
C31 C 0.4360(6) 1.3595(5) 0.1111(3) 0.0376(12) Uani 1 1 d .
H31A H 0.5382 1.3553 0.0981 0.045 Uiso 1 1 calc R
H31B H 0.4140 1.4157 0.1479 0.045 Uiso 1 1 calc R
C32 C 0.3443(6) 1.4203(5) 0.0562(2) 0.0400(13) Uani 1 1 d .
H32A H 0.3751 1.3711 0.0175 0.048 Uiso 1 1 calc R
H32B H 0.3582 1.5108 0.0470 0.048 Uiso 1 1 calc R
C33 C 0.1863(6) 1.4197(5) 0.0721(2) 0.0338(12) Uani 1 1 d .
H33A H 0.1301 1.4534 0.0344 0.041 Uiso 1 1 calc R
H33B H 0.1526 1.4781 0.1073 0.041 Uiso 1 1 calc R
C34 C 0.1609(5) 1.2826(4) 0.0918(2) 0.0276(10) Uani 1 1 d .
H34A H 0.0585 1.2861 0.1041 0.033 Uiso 1 1 calc R
H34B H 0.1854 1.2260 0.0552 0.033 Uiso 1 1 calc R
C35 C 0.0220(4) 1.1194(4) 0.2115(2) 0.0193(9) Uani 1 1 d .
H35 H -0.0325 1.1310 0.1716 0.023 Uiso 1 1 calc R
C36 C -0.0150(5) 1.2470(4) 0.2458(2) 0.0269(10) Uani 1 1 d .
H36A H 0.0405 1.2394 0.2848 0.032 Uiso 1 1 calc R
H36B H 0.0122 1.3182 0.2177 0.032 Uiso 1 1 calc R
C37 C -0.1750(5) 1.2798(5) 0.2640(2) 0.0317(11) Uani 1 1 d .
H37A H -0.1948 1.3602 0.2880 0.038 Uiso 1 1 calc R
H37B H -0.2297 1.2966 0.2247 0.038 Uiso 1 1 calc R
C38 C -0.2251(5) 1.1716(5) 0.3041(2) 0.0347(12) Uani 1 1 d .
H38A H -0.3300 1.1940 0.3121 0.042 Uiso 1 1 calc R
H38B H -0.1796 1.1621 0.3458 0.042 Uiso 1 1 calc R
C39 C -0.1879(5) 1.0440(5) 0.2714(3) 0.0338(11) Uani 1 1 d .
H39A H -0.2434 1.0502 0.2325 0.041 Uiso 1 1 calc R
H39B H -0.2156 0.9740 0.3002 0.041 Uiso 1 1 calc R
C40 C -0.0277(5) 1.0090(4) 0.2531(2) 0.0250(10) Uani 1 1 d .
H40A H -0.0088 0.9283 0.2294 0.030 Uiso 1 1 calc R
H40B H 0.0275 0.9927 0.2923 0.030 Uiso 1 1 calc R
C51 C 0.5931(6) 0.5161(6) 0.5293(3) 0.0576(12) Uiso 1 1 d D
C52 C 0.6859(10) 0.4515(11) 0.4841(4) 0.0576(12) Uiso 0.50 1 d PD
C53 C 0.6477(10) 0.4042(12) 0.4290(5) 0.0576(12) Uiso 0.50 1 d PD
C54 C 0.5011(9) 0.4172(11) 0.4266(5) 0.0576(12) Uiso 0.50 1 d PD
C55 C 0.5534(7) 0.4703(12) 0.4741(4) 0.0576(12) Uiso 0.50 1 d P

loop_
_atom_site_aniso_label
_atom_site_aniso_U_11
_atom_site_aniso_U_22
_atom_site_aniso_U_33
_atom_site_aniso_U_23
_atom_site_aniso_U_13
_atom_site_aniso_U_12
Rh1 0.01862(18) 0.01948(18) 0.02001(18) -0.00046(13) -0.00371(13) -0.00359(13)
Cl1 0.0348(6) 0.0230(6) 0.0329(6) -0.0051(5) -0.0103(5) -0.0013(5)
P1 0.0236(6) 0.0202(6) 0.0225(6) 0.0005(5) -0.0058(5) -0.0047(5)
P2 0.0172(5) 0.0204(6) 0.0202(6) -0.0003(4) -0.0015(4) -0.0034(4)
C1 0.020(2) 0.022(2) 0.022(2) 0.0014(18) 0.0012(18) -0.0053(18)
N2 0.0245(19) 0.024(2) 0.0197(19) -0.0005(15) -0.0036(15) -0.0065(16)
N1 0.0240(19) 0.023(2) 0.0205(18) -0.0008(15) -0.0058(15) -0.0044(16)
C2 0.020(2) 0.027(2) 0.018(2) 0.0022(17) -0.0008(17) -0.0066(18)
C3 0.019(2) 0.028(2) 0.018(2) 0.0041(18) -0.0014(17) -0.0077(18)
C4 0.027(2) 0.031(3) 0.026(2) 0.002(2) -0.004(2) -0.007(2)
C5 0.023(2) 0.042(3) 0.018(2) 0.002(2) -0.0019(18) -0.007(2)
C6 0.021(2) 0.043(3) 0.016(2) -0.0012(19) -0.0003(17) -0.013(2)
C7 0.025(2) 0.032(3) 0.022(2) -0.0038(19) 0.0004(19) -0.009(2)
C8 0.031(3) 0.049(3) 0.024(2) -0.006(2) -0.005(2) -0.013(2)
C9 0.041(3) 0.051(3) 0.032(3) 0.001(2) -0.016(2) -0.003(3)
C10 0.036(3) 0.024(2) 0.028(2) -0.0004(19) -0.012(2) -0.005(2)
C11 0.020(2) 0.020(2) 0.024(2) -0.0030(17) -0.0045(18) -0.0001(17)
C12 0.029(3) 0.024(2) 0.031(3) -0.003(2) -0.008(2) -0.001(2)
C13 0.038(3) 0.028(3) 0.033(3) -0.009(2) -0.004(2) 0.003(2)
C14 0.026(3) 0.043(3) 0.041(3) -0.010(2) 0.001(2) 0.001(2)
C15 0.022(2) 0.037(3) 0.046(3) -0.004(2) 0.002(2) -0.010(2)
C16 0.024(2) 0.030(3) 0.035(3) -0.006(2) -0.004(2) -0.007(2)
C17 0.026(2) 0.021(2) 0.025(2) 0.0012(18) -0.0051(19) -0.0014(18)
C18 0.025(2) 0.024(2) 0.025(2) -0.0021(19) -0.0013(19) -0.0047(19)
C19 0.029(2) 0.027(2) 0.032(3) 0.000(2) -0.008(2) -0.008(2)
C20 0.031(3) 0.044(3) 0.038(3) 0.008(2) -0.001(2) -0.012(2)
C21 0.048(3) 0.045(3) 0.027(3) 0.006(2) 0.006(2) -0.014(3)
C22 0.039(3) 0.030(3) 0.024(2) -0.002(2) 0.001(2) -0.009(2)
C23 0.019(2) 0.018(2) 0.020(2) 0.0011(17) -0.0028(17) -0.0045(17)
C24 0.020(2) 0.026(2) 0.026(2) 0.0000(19) -0.0001(18) -0.0049(19)
C25 0.029(3) 0.029(3) 0.029(3) -0.007(2) 0.003(2) 0.000(2)
C26 0.034(3) 0.034(3) 0.027(2) -0.008(2) -0.005(2) -0.005(2)
C27 0.028(3) 0.039(3) 0.026(2) -0.005(2) -0.006(2) -0.012(2)
C28 0.022(2) 0.038(3) 0.024(2) -0.003(2) -0.0030(19) -0.010(2)
C29 0.021(2) 0.022(2) 0.021(2) 0.0029(17) 0.0006(18) -0.0062(18)
C30 0.022(2) 0.027(2) 0.034(3) -0.001(2) 0.004(2) -0.0087(19)
C31 0.036(3) 0.030(3) 0.051(3) -0.011(2) 0.010(2) -0.016(2)
C32 0.056(4) 0.026(3) 0.038(3) -0.002(2) 0.017(3) -0.012(2)
C33 0.051(3) 0.025(3) 0.024(2) 0.002(2) 0.002(2) -0.006(2)
C34 0.032(3) 0.024(2) 0.026(2) 0.0034(19) -0.001(2) -0.005(2)
C35 0.017(2) 0.018(2) 0.022(2) 0.0002(17) -0.0017(17) -0.0008(17)
C36 0.025(2) 0.021(2) 0.036(3) -0.0013(19) 0.002(2) -0.0064(19)
C37 0.021(2) 0.028(3) 0.043(3) -0.002(2) 0.007(2) -0.001(2)
C38 0.029(3) 0.034(3) 0.040(3) -0.005(2) 0.013(2) -0.006(2)
C39 0.028(3) 0.034(3) 0.042(3) -0.001(2) 0.008(2) -0.014(2)
C40 0.028(2) 0.021(2) 0.026(2) -0.0011(18) 0.0018(19) -0.0056(19)

loop_
_atom_type_symbol
_atom_type_description
_atom_type_scat_dispersion_real
_atom_type_scat_dispersion_imag
_atom_type_scat_source
C C 0.0033 0.0016 'International Tables Vol C Tables 4.2.6.8 and 6.1.1.4'
H H 0.0000 0.0000 'International Tables Vol C Tables 4.2.6.8 and 6.1.1.4'
N N 0.0061 0.0033 'International Tables Vol C Tables 4.2.6.8 and 6.1.1.4'
P P 0.1023 0.0942 'International Tables Vol C Tables 4.2.6.8 and 6.1.1.4'
Cl Cl 0.1484 0.1585 'International Tables Vol C Tables 4.2.6.8 and 6.1.1.4'
Rh Rh -1.1178 0.9187 'International Tables Vol C Tables 4.2.6.8 and 6.1.1.4'

loop_
_geom_angle_atom_site_label_1
_geom_angle_atom_site_label_2
_geom_angle_atom_site_label_3
_geom_angle
_geom_angle_site_symmetry_1
_geom_angle_site_symmetry_3
C1 Rh1 P1 81.63(13) . .
C1 Rh1 P2 174.63(13) . .
P1 Rh1 P2 103.58(4) . .
C1 Rh1 Cl1 85.63(13) . .
P1 Rh1 Cl1 166.84(4) . .
P2 Rh1 Cl1 89.10(4) . .
C11 P1 C17 103.5(2) . .
C11 P1 C10 101.1(2) . .
C17 P1 C10 98.8(2) . .
C11 P1 Rh1 118.74(14) . .
C17 P1 Rh1 124.51(15) . .
C10 P1 Rh1 105.96(15) . .
C29 P2 C35 101.11(19) . .
C29 P2 C23 107.42(19) . .
C35 P2 C23 102.98(19) . .
C29 P2 Rh1 111.68(14) . .
C35 P2 Rh1 113.29(14) . .
C23 P2 Rh1 118.62(14) . .
N2 C1 N1 104.7(4) . .
N2 C1 Rh1 129.7(3) . .
N1 C1 Rh1 125.3(3) . .
C1 N2 C2 111.9(4) . .
C1 N1 C3 111.6(4) . .
C1 N1 C10 120.3(4) . .
C3 N1 C10 127.8(4) . .
C7 C2 C3 120.8(4) . .
C7 C2 N2 133.3(4) . .
C3 C2 N2 105.9(4) . .
C4 C3 C2 121.4(4) . .
C4 C3 N1 132.8(4) . .
C2 C3 N1 105.8(4) . .
C3 C4 C5 118.7(4) . .
C4 C5 C6 120.5(4) . .
C4 C5 C9 120.1(5) . .
C6 C5 C9 119.4(4) . .
C7 C6 C5 119.8(4) . .
C7 C6 C8 119.9(4) . .
C5 C6 C8 120.3(4) . .
C2 C7 C6 118.9(4) . .
N1 C10 P1 106.5(3) . .
C12 C11 C16 109.5(4) . .
C12 C11 P1 117.4(3) . .
C16 C11 P1 109.5(3) . .
C11 C12 C13 111.0(4) . .
C14 C13 C12 111.3(4) . .
C15 C14 C13 111.8(4) . .
C14 C15 C16 110.7(4) . .
C15 C16 C11 111.4(4) . .
C18 C17 C22 109.5(4) . .
C18 C17 P1 114.8(3) . .
C22 C17 P1 109.2(3) . .
C19 C18 C17 111.6(4) . .
C18 C19 C20 111.6(4) . .
C21 C20 C19 109.4(4) . .
C20 C21 C22 112.2(4) . .
C21 C22 C17 111.9(4) . .
C28 C23 C24 109.0(3) . .
C28 C23 P2 119.1(3) . .
C24 C23 P2 113.6(3) . .
C25 C24 C23 111.9(4) . .
C26 C25 C24 111.4(4) . .
C25 C26 C27 110.4(4) . .
C26 C27 C28 111.7(4) . .
C23 C28 C27 110.7(4) . .
C34 C29 C30 111.3(4) . .
C34 C29 P2 117.6(3) . .
C30 C29 P2 113.5(3) . .
C31 C30 C29 110.4(4) . .
C30 C31 C32 112.7(4) . .
C31 C32 C33 111.1(4) . .
C32 C33 C34 111.4(4) . .
C29 C34 C33 110.4(4) . .
C36 C35 C40 110.1(3) . .
C36 C35 P2 113.6(3) . .
C40 C35 P2 109.9(3) . .
C37 C36 C35 111.1(4) . .
C38 C37 C36 112.1(4) . .
C37 C38 C39 111.2(4) . .
C38 C39 C40 111.9(4) . .
C39 C40 C35 110.9(4) . .
C52 C51 C54 178.6(9) . 2_666
C52 C51 C55 121.6(8) . 2_666
C54 C51 C55 57.8(6) 2_666 2_666
C52 C51 C55 54.6(6) . .
C54 C51 C55 124.6(8) 2_666 .
C55 C51 C55 67.2(8) 2_666 .
C55 C52 C51 62.7(3) . .
C55 C52 C53 63.2(8) . .
C51 C52 C53 126.0(9) . .
C52 C53 C54 111.6(10) . .
C52 C53 C55 54.4(7) . .
C54 C53 C55 57.6(7) . .
C55 C54 C51 61.1(3) . 2_666
C55 C54 C53 61.6(7) . .
C51 C54 C53 122.7(9) 2_666 .
C52 C55 C54 122.7(7) . .
C52 C55 C51 172.8(12) . 2_666
C54 C55 C51 61.1(3) . 2_666
C52 C55 C51 62.6(3) . .
C54 C55 C51 171.0(11) . .
C51 C55 C51 112.8(8) 2_666 .
C52 C55 C53 62.4(4) . .
C54 C55 C53 60.8(4) . .
C51 C55 C53 121.9(6) 2_666 .
C51 C55 C53 125.0(6) . .
C52 C55 C55 118.8(5) . 2_666
C54 C55 C55 117.1(5) . 2_666
C51 C55 C55 56.4(4) 2_666 2_666
C51 C55 C55 56.4(4) . 2_666
C53 C55 C55 174.3(16) . 2_666

loop_
_geom_bond_atom_site_label_1
_geom_bond_atom_site_label_2
_geom_bond_distance
_geom_bond_site_symmetry_2
Rh1 C1 1.980(4) .
Rh1 P1 2.1951(12) .
Rh1 P2 2.3693(11) .
Rh1 Cl1 2.4286(12) .
P1 C11 1.857(4) .
P1 C17 1.861(5) .
P1 C10 1.878(5) .
P2 C29 1.859(4) .
P2 C35 1.869(4) .
P2 C23 1.873(4) .
C1 N2 1.352(5) .
C1 N1 1.364(5) .
N2 C2 1.398(5) .
N1 C3 1.397(5) .
N1 C10 1.438(6) .
C2 C7 1.381(6) .
C2 C3 1.387(6) .
C3 C4 1.374(6) .
C4 C5 1.385(6) .
C5 C6 1.417(7) .
C5 C9 1.502(7) .
C6 C7 1.390(6) .
C6 C8 1.505(6) .
C11 C12 1.528(6) .
C11 C16 1.539(6) .
C12 C13 1.530(6) .
C13 C14 1.520(7) .
C14 C15 1.511(7) .
C15 C16 1.525(7) .
C17 C18 1.530(6) .
C17 C22 1.538(6) .
C18 C19 1.522(6) .
C19 C20 1.524(7) .
C20 C21 1.511(7) .
C21 C22 1.530(7) .
C23 C28 1.529(6) .
C23 C24 1.542(6) .
C24 C25 1.524(6) .
C25 C26 1.518(6) .
C26 C27 1.521(6) .
C27 C28 1.541(6) .
C29 C34 1.529(6) .
C29 C30 1.534(6) .
C30 C31 1.518(6) .
C31 C32 1.522(7) .
C32 C33 1.525(7) .
C33 C34 1.533(6) .
C35 C36 1.531(6) .
C35 C40 1.540(6) .
C36 C37 1.530(6) .
C37 C38 1.509(7) .
C38 C39 1.514(7) .
C39 C40 1.534(6) .
C51 C52 1.3795(10) .
C51 C54 1.3798(10) 2_666
C51 C55 1.3804(10) 2_666
C51 C55 1.3804(10) .
C52 C55 1.267(12) .
C52 C53 1.3801(10) .
C53 C54 1.3802(10) .
C53 C55 1.391(13) .
C54 C55 1.334(12) .
C54 C51 1.3798(10) 2_666
C55 C51 1.3804(10) 2_666
C55 C55 1.528(17) 2_666
